data_4313615
loop_
_publ_author_name
'Victorio Cadierno'
'Pascale Crochet'
'Josefina D\'iez'
'Joaqu\'in Garc\'ia-\'Alvarez'
'Sergio E. Garc\'ia-Garrido'
'Jos\'e Gimeno'
'Santiago Garc\'ia-Granda'
'Miguel A. Rodr\'iguez'

_publ_contact_author
;
      Santiago Garc\'ia-Granda
      Departamento de Qu\'imica F\'isica y Anal\'itica
      Facultad de Qu\'imica
      Universidad de Oviedo
      Avda. Juli\'an Claver\'ia, 8
      33071 Oviedo
      Spain
;
_publ_contact_author_email sgg@sauron.quimica.uniovi.es
_publ_contact_author_fax '0034 98 5103125'
_publ_contact_author_phone '0034 98 5103477'
_publ_section_title
;
 Ruthenium(II) and Ruthenium(IV) Complexes Containing \k1-P-, \k2-P,O-,
 and \k3-P,N,O-Iminophosphorane-Phosphine Ligands Ph2PCH2P{NP(O)(OR)2}Ph2
 (R = Et, Ph): Synthesis, Reactivity, Theoretical Studies, and Catalytic
 Activity in Transfer Hydrogenation of Cyclohexanone
;
_journal_name_full 'Inorganic Chemistry'
_journal_page_first 3293
_journal_page_last 3307
_journal_paper_doi 10.1021/ic020702k
_journal_volume 42
_journal_year 2003
_chemical_compound_source synthesis
_chemical_formula_moiety 'C47 H46 Cl N O3 P3 Ru, P F6'
_chemical_formula_sum 'C47 H46 Cl F6 N O3 P4 Ru'
_chemical_formula_weight 1047.25
_chemical_name_systematic
;
 ?
;
_space_group_IT_number 14
_symmetry_cell_setting monoclinic
_symmetry_space_group_name_Hall '-P 2ybc'
_symmetry_space_group_name_H-M 'P 1 21/c 1'
_atom_sites_solution_hydrogens geom
_atom_sites_solution_primary direct
_atom_sites_solution_secondary difmap
_audit_creation_method SHELXL-97
_cell_angle_alpha 90.00
_cell_angle_beta 95.640(2)
_cell_angle_gamma 90.00
_cell_formula_units_Z 4
_cell_length_a 10.2905(9)
_cell_length_b 21.584(2)
_cell_length_c 22.062(2)
_cell_measurement_reflns_used 884
_cell_measurement_temperature 293(2)
_cell_measurement_theta_max 42.528
_cell_measurement_theta_min 4.402
_cell_volume 4876.5(8)
_computing_cell_refinement 'BRUKER SMART'
_computing_data_collection 'BRUKER SMART'
_computing_data_reduction 'BRUKER SHELXTL'
_computing_molecular_graphics 'PLATON-2000 (Spek, 2000)'
_computing_publication_material 'SHELXL-97 (Sheldrick, 1997)'
_computing_structure_refinement 'SHELXL-97 (Sheldrick, 1997)'
_computing_structure_solution 'DIRDIF-96 (Beurskens, 1996)'
_diffrn_ambient_temperature 293(2)
_diffrn_measured_fraction_theta_full 0.944
_diffrn_measured_fraction_theta_max 0.944
_diffrn_measurement_device_type 'CCD area detector'
_diffrn_measurement_method '\f and \w scan'
_diffrn_radiation_monochromator graphite
_diffrn_radiation_source 'fine-focus sealed tube'
_diffrn_radiation_type MoK\a
_diffrn_radiation_wavelength 0.71073
_diffrn_reflns_av_R_equivalents 0.097
_diffrn_reflns_av_sigmaI/netI 0.2290
_diffrn_reflns_limit_h_max 14
_diffrn_reflns_limit_h_min -14
_diffrn_reflns_limit_k_max 30
_diffrn_reflns_limit_k_min -21
_diffrn_reflns_limit_l_max 30
_diffrn_reflns_limit_l_min -31
_diffrn_reflns_number 18222
_diffrn_reflns_theta_full 30.58
_diffrn_reflns_theta_max 30.58
_diffrn_reflns_theta_min 1.32
_exptl_absorpt_coefficient_mu 0.570
_exptl_absorpt_correction_T_max 0.961
_exptl_absorpt_correction_T_min 0.846
_exptl_absorpt_correction_type multi-scan
_exptl_absorpt_process_details 'Bruker SADABS'
_exptl_crystal_colour Orange
_exptl_crystal_density_diffrn 1.426
_exptl_crystal_density_method 'not measured'
_exptl_crystal_description Prismatic
_exptl_crystal_F_000 2136
_exptl_crystal_size_max 0.29
_exptl_crystal_size_mid 0.22
_exptl_crystal_size_min 0.07
_refine_diff_density_max 0.577
_refine_diff_density_min -1.229
_refine_diff_density_rms 0.139
_refine_ls_extinction_method none
_refine_ls_goodness_of_fit_ref 0.912
_refine_ls_hydrogen_treatment mixed
_refine_ls_matrix_type full
_refine_ls_number_parameters 558
_refine_ls_number_reflns 14493
_refine_ls_number_restraints 0
_refine_ls_restrained_S_all 0.912
_refine_ls_R_factor_all 0.2272
_refine_ls_R_factor_gt 0.0688
_refine_ls_shift/su_max 0.001
_refine_ls_shift/su_mean 0.000
_refine_ls_structure_factor_coef Fsqd
_refine_ls_weighting_details 'w=1/[\s^2^(Fo^2^)+(0.0936P)^2^+0.0000P] where P=(Fo^2^+2Fc^2^)/3'
_refine_ls_weighting_scheme calc
_refine_ls_wR_factor_gt 0.1517
_refine_ls_wR_factor_ref 0.2073
_reflns_number_gt 5458
_reflns_number_total 14493
_reflns_threshold_expression >2sigma(I)
_cod_data_source_file ic020702k_1.cif
_cod_data_source_block 3b
_cod_depositor_comments
;
The following automatic conversions were performed:

'_symmetry_cell_setting' value 'Monoclinic' changed to 'monoclinic'
according to the built-in table from CIF Core dictionary named
'cif_core.dic' version 2.4.1 from 2010-06-29.

Automatic conversion script
Id: cif_fix_values 1646 2011-03-28 12:23:43Z adriana 
;
_cod_original_cell_volume 4876.3(7)
_cod_original_sg_symbol_H-M 'P 21/c'
_cod_database_code 4313615

loop_
_symmetry_equiv_pos_as_xyz
'x, y, z'
'-x, y+1/2, -z+1/2'
'-x, -y, -z'
'x, -y-1/2, z-1/2'

loop_
_atom_site_label
_atom_site_type_symbol
_atom_site_fract_x
_atom_site_fract_y
_atom_site_fract_z
_atom_site_U_iso_or_equiv
_atom_site_adp_type
_atom_site_occupancy
_atom_site_calc_flag
_atom_site_refinement_flags
_atom_site_disorder_assembly
_atom_site_disorder_group
Ru1 Ru 0.12376(4) 0.604893(19) 0.30381(2) 0.03359(14) Uani 1 d . . .
Cl1 Cl -0.04499(15) 0.62837(8) 0.22429(7) 0.0534(4) Uani 1 d . . .
P1 P 0.23231(14) 0.69654(6) 0.27660(6) 0.0338(3) Uani 1 d . . .
P2 P 0.02174(14) 0.80237(7) 0.27149(7) 0.0373(4) Uani 1 d . . .
P3 P -0.06419(15) 0.71546(7) 0.36463(7) 0.0395(4) Uani 1 d . . .
N1 N -0.0355(5) 0.7744(2) 0.3279(2) 0.0473(13) Uani 1 d . . .
O1 O 0.0156(4) 0.65908(17) 0.36104(17) 0.0449(10) Uani 1 d . . .
O2 O -0.2156(4) 0.70224(18) 0.34944(18) 0.0474(10) Uani 1 d . . .
O3 O -0.0479(4) 0.73068(19) 0.43541(17) 0.0542(11) Uani 1 d . . .
C1 C 0.1291(6) 0.5352(3) 0.3795(3) 0.0500(16) Uani 1 d . . .
C2 C 0.0599(6) 0.5096(3) 0.3280(3) 0.0474(15) Uani 1 d . . .
H2 H -0.0226 0.4929 0.3308 0.037(15) Uiso 1 calc R . .
C3 C 0.1138(6) 0.5089(3) 0.2720(3) 0.0489(16) Uani 1 d . . .
H3 H 0.0647 0.4929 0.2379 0.029(14) Uiso 1 calc R . .
C4 C 0.2418(6) 0.5319(3) 0.2659(3) 0.0506(16) Uani 1 d . . .
C5 C 0.3094(6) 0.5576(3) 0.3189(3) 0.0497(16) Uani 1 d . . .
H5 H 0.3925 0.5738 0.3165 0.039(15) Uiso 1 calc R . .
C6 C 0.2557(6) 0.5597(3) 0.3753(3) 0.0476(16) Uani 1 d . . .
H6 H 0.3028 0.5769 0.4094 0.06(2) Uiso 1 calc R . .
C7 C 0.0680(8) 0.5386(4) 0.4391(3) 0.076(2) Uani 1 d . . .
H7A H -0.0169 0.5198 0.4342 0.152(13) Uiso 1 calc R . .
H7B H 0.0601 0.5811 0.4508 0.152(13) Uiso 1 calc R . .
H7C H 0.1222 0.5169 0.4700 0.152(13) Uiso 1 calc R . .
C8 C 0.3050(8) 0.5254(3) 0.2081(4) 0.071(2) Uani 1 d . . .
H8 H 0.3628 0.5612 0.2050 0.028(13) Uiso 1 calc R . .
C9 C 0.3901(10) 0.4670(4) 0.2123(5) 0.137(5) Uani 1 d . . .
H9A H 0.4317 0.4624 0.1754 0.152(13) Uiso 1 calc R . .
H9B H 0.3365 0.4314 0.2178 0.152(13) Uiso 1 calc R . .
H9C H 0.4555 0.4705 0.2463 0.152(13) Uiso 1 calc R . .
C10 C 0.2102(11) 0.5241(5) 0.1512(4) 0.119(4) Uani 1 d . . .
H10A H 0.2578 0.5203 0.1161 0.152(13) Uiso 1 calc R . .
H10B H 0.1602 0.5617 0.1485 0.152(13) Uiso 1 calc R . .
H10C H 0.1525 0.4893 0.1529 0.152(13) Uiso 1 calc R . .
C11 C 0.1308(5) 0.7543(2) 0.2331(2) 0.0376(13) Uani 1 d . . .
H11A H 0.1890 0.7816 0.2137 0.034(14) Uiso 1 calc R . .
H11B H 0.0787 0.7326 0.2009 0.031(14) Uiso 1 calc R . .
C12 C -0.2763(6) 0.6535(3) 0.3782(3) 0.0469(15) Uani 1 d . . .
C13 C -0.3520(7) 0.6672(4) 0.4240(3) 0.067(2) Uani 1 d . . .
H13 H -0.3604 0.7080 0.4368 0.083(4) Uiso 1 calc R . .
C14 C -0.4155(8) 0.6201(5) 0.4508(4) 0.086(3) Uani 1 d . . .
H14 H -0.4687 0.6288 0.4814 0.083(4) Uiso 1 calc R . .
C15 C -0.4002(7) 0.5600(5) 0.4323(4) 0.081(3) Uani 1 d . . .
H15 H -0.4401 0.5279 0.4517 0.083(4) Uiso 1 calc R . .
C16 C -0.3269(7) 0.5473(4) 0.3859(4) 0.087(3) Uani 1 d . . .
H16 H -0.3187 0.5067 0.3729 0.083(4) Uiso 1 calc R . .
C17 C -0.2648(7) 0.5943(3) 0.3581(3) 0.0626(19) Uani 1 d . . .
H17 H -0.2156 0.5857 0.3260 0.083(4) Uiso 1 calc R . .
C18 C -0.0878(7) 0.7832(3) 0.4646(3) 0.0522(17) Uani 1 d . . .
C19 C -0.1775(7) 0.8248(3) 0.4396(3) 0.069(2) Uani 1 d . . .
H19 H -0.2162 0.8189 0.4001 0.083(4) Uiso 1 calc R . .
C20 C -0.2103(9) 0.8747(4) 0.4721(5) 0.093(3) Uani 1 d . . .
H20 H -0.2687 0.9039 0.4545 0.083(4) Uiso 1 calc R . .
C21 C -0.1570(13) 0.8817(5) 0.5308(6) 0.137(5) Uani 1 d . . .
H21 H -0.1814 0.9147 0.5543 0.083(4) Uiso 1 calc R . .
C22 C -0.0675(15) 0.8394(7) 0.5545(5) 0.181(7) Uani 1 d . . .
H22 H -0.0292 0.8448 0.5942 0.083(4) Uiso 1 calc R . .
C23 C -0.0329(10) 0.7901(5) 0.5223(4) 0.110(3) Uani 1 d . . .
H23 H 0.0275 0.7615 0.5394 0.083(4) Uiso 1 calc R . .
C24 C 0.1078(6) 0.8721(3) 0.2957(3) 0.0424(15) Uani 1 d . . .
C25 C 0.1774(6) 0.9076(3) 0.2574(3) 0.0493(16) Uani 1 d . . .
H25 H 0.1838 0.8946 0.2176 0.083(4) Uiso 1 calc R . .
C26 C 0.2364(7) 0.9613(3) 0.2777(4) 0.066(2) Uani 1 d . . .
H26 H 0.2840 0.9840 0.2517 0.083(4) Uiso 1 calc R . .
C27 C 0.2271(8) 0.9824(4) 0.3351(4) 0.080(2) Uani 1 d . . .
H27 H 0.2674 1.0192 0.3484 0.083(4) Uiso 1 calc R . .
C28 C 0.1572(9) 0.9484(4) 0.3729(4) 0.092(3) Uani 1 d . . .
H28 H 0.1478 0.9631 0.4118 0.083(4) Uiso 1 calc R . .
C29 C 0.1004(7) 0.8930(3) 0.3546(3) 0.067(2) Uani 1 d . . .
H29 H 0.0571 0.8696 0.3818 0.083(4) Uiso 1 calc R . .
C30 C -0.1048(6) 0.8223(3) 0.2138(3) 0.0490(16) Uani 1 d . . .
C31 C -0.0775(7) 0.8435(3) 0.1566(3) 0.065(2) Uani 1 d . . .
H31 H 0.0087 0.8470 0.1477 0.083(4) Uiso 1 calc R . .
C32 C -0.1759(9) 0.8588(4) 0.1141(4) 0.089(3) Uani 1 d . . .
H32 H -0.1565 0.8728 0.0761 0.083(4) Uiso 1 calc R . .
C33 C -0.3036(9) 0.8542(4) 0.1260(5) 0.098(3) Uani 1 d . . .
H33 H -0.3704 0.8658 0.0968 0.083(4) Uiso 1 calc R . .
C34 C -0.3317(8) 0.8327(5) 0.1807(5) 0.111(3) Uani 1 d . . .
H34 H -0.4184 0.8287 0.1886 0.083(4) Uiso 1 calc R . .
C35 C -0.2334(7) 0.8167(4) 0.2249(4) 0.075(2) Uani 1 d . . .
H35 H -0.2542 0.8021 0.2624 0.083(4) Uiso 1 calc R . .
C36 C 0.3605(6) 0.6831(3) 0.2257(3) 0.0441(15) Uani 1 d . . .
C37 C 0.3292(7) 0.6811(3) 0.1636(3) 0.0601(19) Uani 1 d . . .
H37 H 0.2436 0.6880 0.1472 0.083(4) Uiso 1 calc R . .
C38 C 0.4253(10) 0.6688(4) 0.1258(4) 0.084(3) Uani 1 d . . .
H38 H 0.4040 0.6672 0.0839 0.083(4) Uiso 1 calc R . .
C39 C 0.5508(10) 0.6592(4) 0.1493(5) 0.096(3) Uani 1 d . . .
H39 H 0.6146 0.6510 0.1232 0.083(4) Uiso 1 calc R . .
C40 C 0.5845(8) 0.6613(4) 0.2112(5) 0.083(3) Uani 1 d . . .
H40 H 0.6704 0.6547 0.2272 0.083(4) Uiso 1 calc R . .
C41 C 0.4878(6) 0.6736(3) 0.2498(3) 0.0563(17) Uani 1 d . . .
H41 H 0.5092 0.6753 0.2917 0.083(4) Uiso 1 calc R . .
C42 C 0.3137(5) 0.7423(2) 0.3381(2) 0.0394(14) Uani 1 d . . .
C43 C 0.3928(6) 0.7927(3) 0.3251(3) 0.0496(16) Uani 1 d . . .
H43 H 0.4070 0.8012 0.2849 0.083(4) Uiso 1 calc R . .
C44 C 0.4490(7) 0.8292(3) 0.3708(3) 0.0618(19) Uani 1 d . . .
H44 H 0.5005 0.8626 0.3615 0.083(4) Uiso 1 calc R . .
C45 C 0.4306(7) 0.8173(3) 0.4300(4) 0.070(2) Uani 1 d . . .
H45 H 0.4712 0.8419 0.4609 0.083(4) Uiso 1 calc R . .
C46 C 0.3512(7) 0.7685(3) 0.4442(3) 0.066(2) Uani 1 d . . .
H46 H 0.3369 0.7610 0.4845 0.083(4) Uiso 1 calc R . .
C47 C 0.2937(6) 0.7312(3) 0.3984(3) 0.0449(15) Uani 1 d . . .
H47 H 0.2410 0.6983 0.4080 0.083(4) Uiso 1 calc R . .
P4 P 0.7101(2) 0.13882(10) 0.91917(9) 0.0672(6) Uani 1 d . . .
F1 F 0.5951(5) 0.1869(2) 0.9305(2) 0.0986(8) Uiso 1 d . . .
F2 F 0.6507(9) 0.0869(4) 0.9595(5) 0.0986(8) Uiso 0.576(8) d P . .
F3 F 0.8226(5) 0.0911(2) 0.9078(2) 0.0986(8) Uiso 1 d . . .
F4 F 0.7916(9) 0.1590(4) 0.9835(4) 0.0986(8) Uiso 0.628(8) d P . .
F5 F 0.7847(10) 0.1876(5) 0.8843(7) 0.0986(8) Uiso 0.541(13) d P . .
F6 F 0.6686(9) 0.1522(5) 0.8474(4) 0.0986(8) Uiso 0.526(8) d P . .
F7 F 0.5908(12) 0.0908(5) 0.9153(6) 0.0986(8) Uiso 0.424(8) d P . .
F8 F 0.6351(11) 0.1099(6) 0.8603(5) 0.0986(8) Uiso 0.474(8) d P . .
F9 F 0.7111(16) 0.1309(7) 0.9860(6) 0.0986(8) Uiso 0.372(8) d P . .
F10 F 0.8017(11) 0.2009(6) 0.9194(8) 0.0986(8) Uiso 0.459(13) d P . .

loop_
_atom_site_aniso_label
_atom_site_aniso_U_11
_atom_site_aniso_U_22
_atom_site_aniso_U_33
_atom_site_aniso_U_23
_atom_site_aniso_U_13
_atom_site_aniso_U_12
Ru1 0.0359(3) 0.0270(2) 0.0384(3) 0.0011(2) 0.00640(18) 0.0008(2)
Cl1 0.0487(9) 0.0573(10) 0.0521(10) 0.0088(8) -0.0047(8) -0.0021(8)
P1 0.0368(8) 0.0289(7) 0.0369(8) 0.0030(6) 0.0089(6) 0.0022(6)
P2 0.0421(9) 0.0297(8) 0.0409(9) 0.0010(6) 0.0089(7) 0.0037(6)
P3 0.0452(9) 0.0389(9) 0.0369(8) -0.0006(7) 0.0160(7) 0.0004(7)
N1 0.057(3) 0.040(3) 0.049(3) 0.000(2) 0.023(3) 0.002(2)
O1 0.054(2) 0.035(2) 0.050(2) 0.0011(19) 0.026(2) 0.0030(19)
O2 0.050(3) 0.048(2) 0.047(2) 0.006(2) 0.013(2) 0.000(2)
O3 0.076(3) 0.054(3) 0.035(2) -0.002(2) 0.016(2) 0.010(2)
C1 0.057(4) 0.035(3) 0.058(4) 0.020(3) 0.006(3) 0.001(3)
C2 0.052(4) 0.031(3) 0.060(4) 0.001(3) 0.014(3) -0.008(3)
C3 0.056(4) 0.034(3) 0.057(4) -0.011(3) 0.007(3) -0.004(3)
C4 0.054(4) 0.029(3) 0.071(5) 0.003(3) 0.015(4) 0.011(3)
C5 0.039(4) 0.032(3) 0.077(5) 0.013(3) 0.003(3) 0.007(3)
C6 0.047(4) 0.035(3) 0.057(4) 0.013(3) -0.011(3) -0.002(3)
C7 0.107(6) 0.079(5) 0.044(4) 0.010(4) 0.022(4) -0.014(5)
C8 0.078(5) 0.048(4) 0.093(6) -0.015(4) 0.038(5) 0.000(4)
C9 0.146(9) 0.070(6) 0.208(12) -0.021(7) 0.090(9) 0.050(6)
C10 0.151(10) 0.131(9) 0.084(7) -0.038(6) 0.061(7) -0.009(7)
C11 0.048(4) 0.030(3) 0.036(3) 0.004(3) 0.009(3) 0.003(3)
C12 0.037(3) 0.052(4) 0.054(4) 0.010(3) 0.013(3) -0.005(3)
C13 0.058(4) 0.084(5) 0.063(5) -0.002(4) 0.025(4) -0.016(4)
C14 0.067(5) 0.131(8) 0.064(5) -0.004(5) 0.030(4) -0.021(5)
C15 0.058(5) 0.107(7) 0.079(6) 0.043(5) 0.012(4) -0.021(5)
C16 0.062(5) 0.062(5) 0.138(8) 0.025(5) 0.020(5) -0.012(4)
C17 0.061(4) 0.053(5) 0.078(5) 0.009(4) 0.027(4) 0.002(3)
C18 0.069(5) 0.050(4) 0.040(4) -0.014(3) 0.018(3) -0.005(4)
C19 0.086(6) 0.058(5) 0.063(5) -0.021(4) 0.014(4) 0.011(4)
C20 0.109(7) 0.064(5) 0.112(8) -0.018(5) 0.045(6) 0.007(5)
C21 0.174(12) 0.109(9) 0.130(10) -0.081(8) 0.029(9) 0.023(8)
C22 0.255(17) 0.184(14) 0.091(8) -0.087(9) -0.044(9) 0.087(13)
C23 0.159(9) 0.105(7) 0.060(5) -0.028(5) -0.025(6) 0.046(7)
C24 0.044(4) 0.030(3) 0.052(4) 0.003(3) 0.000(3) 0.005(3)
C25 0.045(4) 0.042(4) 0.061(4) 0.009(3) 0.007(3) -0.005(3)
C26 0.064(5) 0.038(4) 0.098(6) 0.014(4) 0.008(4) -0.008(3)
C27 0.091(6) 0.051(5) 0.095(7) -0.017(5) 0.000(5) -0.023(4)
C28 0.112(7) 0.073(6) 0.093(6) -0.037(5) 0.022(6) -0.019(5)
C29 0.085(5) 0.053(4) 0.063(5) -0.011(4) 0.005(4) -0.010(4)
C30 0.046(4) 0.040(4) 0.060(4) -0.002(3) 0.001(3) 0.004(3)
C31 0.056(4) 0.086(5) 0.053(4) 0.024(4) 0.001(4) 0.001(4)
C32 0.086(7) 0.104(7) 0.072(6) 0.019(5) -0.012(5) -0.008(5)
C33 0.071(6) 0.116(8) 0.101(8) 0.023(6) -0.025(5) 0.016(6)
C34 0.053(5) 0.170(10) 0.107(8) 0.023(7) -0.002(6) 0.007(6)
C35 0.051(5) 0.105(7) 0.069(5) 0.013(5) 0.002(4) 0.010(4)
C36 0.053(4) 0.033(3) 0.049(4) 0.001(3) 0.016(3) 0.008(3)
C37 0.072(5) 0.060(4) 0.050(4) 0.001(3) 0.018(4) 0.029(4)
C38 0.127(8) 0.075(6) 0.057(5) 0.011(4) 0.045(5) 0.038(5)
C39 0.103(7) 0.086(6) 0.110(8) 0.016(6) 0.070(7) 0.032(6)
C40 0.065(5) 0.076(6) 0.116(7) -0.007(5) 0.045(5) 0.010(4)
C41 0.043(4) 0.056(4) 0.073(5) 0.000(3) 0.019(3) 0.011(3)
C42 0.041(3) 0.035(3) 0.043(3) 0.002(3) 0.010(3) -0.003(3)
C43 0.052(4) 0.041(4) 0.057(4) 0.006(3) 0.008(3) -0.011(3)
C44 0.067(5) 0.042(4) 0.077(5) 0.004(4) 0.012(4) -0.014(3)
C45 0.084(5) 0.053(4) 0.071(5) -0.015(4) -0.005(4) -0.032(4)
C46 0.093(6) 0.064(5) 0.042(4) -0.010(4) 0.005(4) -0.012(4)
C47 0.056(4) 0.041(3) 0.038(3) 0.001(3) 0.007(3) -0.010(3)
P4 0.0749(14) 0.0699(13) 0.0598(12) -0.0074(10) 0.0223(11) -0.0064(11)

loop_
_atom_type_symbol
_atom_type_description
_atom_type_scat_dispersion_real
_atom_type_scat_dispersion_imag
_atom_type_scat_source
C C 0.0033 0.0016 'International Tables Vol C Tables 4.2.6.8 and 6.1.1.4'
H H 0.0000 0.0000 'International Tables Vol C Tables 4.2.6.8 and 6.1.1.4'
Cl Cl 0.1484 0.1585 'International Tables Vol C Tables 4.2.6.8 and 6.1.1.4'
F F 0.0171 0.0103 'International Tables Vol C Tables 4.2.6.8 and 6.1.1.4'
N N 0.0061 0.0033 'International Tables Vol C Tables 4.2.6.8 and 6.1.1.4'
O O 0.0106 0.0060 'International Tables Vol C Tables 4.2.6.8 and 6.1.1.4'
P P 0.1023 0.0942 'International Tables Vol C Tables 4.2.6.8 and 6.1.1.4'
Ru Ru -1.2594 0.8363 'International Tables Vol C Tables 4.2.6.8 and 6.1.1.4'

loop_
_geom_angle_atom_site_label_1
_geom_angle_atom_site_label_2
_geom_angle_atom_site_label_3
_geom_angle
_geom_angle_site_symmetry_1
_geom_angle_site_symmetry_3
_geom_angle_publ_flag
O1 Ru1 C5 132.6(2) . . ?
O1 Ru1 C3 134.80(19) . . ?
C5 Ru1 C3 67.4(2) . . ?
O1 Ru1 C4 164.48(19) . . ?
C5 Ru1 C4 37.8(2) . . ?
C3 Ru1 C4 37.9(2) . . ?
O1 Ru1 C6 98.1(2) . . ?
C5 Ru1 C6 37.7(2) . . ?
C3 Ru1 C6 79.4(2) . . ?
C4 Ru1 C6 68.4(2) . . ?
O1 Ru1 C2 100.47(18) . . ?
C5 Ru1 C2 78.8(2) . . ?
C3 Ru1 C2 37.0(2) . . ?
C4 Ru1 C2 67.6(2) . . ?
C6 Ru1 C2 66.3(2) . . ?
O1 Ru1 C1 84.40(19) . . ?
C5 Ru1 C1 67.2(2) . . ?
C3 Ru1 C1 66.5(2) . . ?
C4 Ru1 C1 80.2(2) . . ?
C6 Ru1 C1 37.1(2) . . ?
C2 Ru1 C1 36.3(2) . . ?
O1 Ru1 P1 88.77(10) . . ?
C5 Ru1 P1 90.11(16) . . ?
C3 Ru1 P1 135.67(16) . . ?
C4 Ru1 P1 102.05(16) . . ?
C6 Ru1 P1 106.10(16) . . ?
C2 Ru1 P1 168.62(16) . . ?
C1 Ru1 P1 140.15(18) . . ?
O1 Ru1 Cl1 86.22(12) . . ?
C5 Ru1 Cl1 141.05(19) . . ?
C3 Ru1 Cl1 87.57(18) . . ?
C4 Ru1 Cl1 105.05(19) . . ?
C6 Ru1 Cl1 165.33(16) . . ?
C2 Ru1 Cl1 99.21(18) . . ?
C1 Ru1 Cl1 130.47(18) . . ?
P1 Ru1 Cl1 87.93(5) . . ?
C42 P1 C11 102.6(3) . . ?
C42 P1 C36 103.7(3) . . ?
C11 P1 C36 101.2(3) . . ?
C42 P1 Ru1 117.25(18) . . ?
C11 P1 Ru1 116.10(19) . . ?
C36 P1 Ru1 113.97(18) . . ?
N1 P2 C30 111.0(3) . . ?
N1 P2 C11 117.2(2) . . ?
C30 P2 C11 104.4(3) . . ?
N1 P2 C24 107.6(3) . . ?
C30 P2 C24 108.3(3) . . ?
C11 P2 C24 108.1(3) . . ?
O1 P3 N1 120.9(2) . . ?
O1 P3 O2 112.4(2) . . ?
N1 P3 O2 105.7(3) . . ?
O1 P3 O3 102.6(2) . . ?
N1 P3 O3 109.7(3) . . ?
O2 P3 O3 104.6(2) . . ?
P2 N1 P3 147.7(3) . . ?
P3 O1 Ru1 144.7(2) . . ?
C12 O2 P3 120.6(4) . . ?
C18 O3 P3 128.2(4) . . ?
C2 C1 C6 119.6(6) . . ?
C2 C1 C7 120.3(6) . . ?
C6 C1 C7 120.1(6) . . ?
C2 C1 Ru1 71.7(3) . . ?
C6 C1 Ru1 70.0(3) . . ?
C7 C1 Ru1 129.2(5) . . ?
C1 C2 C3 120.5(6) . . ?
C1 C2 Ru1 72.0(3) . . ?
C3 C2 Ru1 69.6(3) . . ?
C2 C3 C4 121.8(6) . . ?
C2 C3 Ru1 73.5(3) . . ?
C4 C3 Ru1 71.7(3) . . ?
C5 C4 C3 116.2(6) . . ?
C5 C4 C8 121.5(6) . . ?
C3 C4 C8 122.1(6) . . ?
C5 C4 Ru1 69.5(3) . . ?
C3 C4 Ru1 70.4(3) . . ?
C8 C4 Ru1 133.9(5) . . ?
C6 C5 C4 122.6(6) . . ?
C6 C5 Ru1 72.8(3) . . ?
C4 C5 Ru1 72.7(3) . . ?
C5 C6 C1 119.2(6) . . ?
C5 C6 Ru1 69.5(3) . . ?
C1 C6 Ru1 72.9(3) . . ?
C4 C8 C10 114.2(6) . . ?
C4 C8 C9 108.7(7) . . ?
C10 C8 C9 110.6(8) . . ?
P2 C11 P1 119.7(3) . . ?
C17 C12 C13 121.2(6) . . ?
C17 C12 O2 120.0(5) . . ?
C13 C12 O2 118.7(6) . . ?
C12 C13 C14 119.1(7) . . ?
C15 C14 C13 119.9(7) . . ?
C16 C15 C14 120.2(7) . . ?
C15 C16 C17 120.3(8) . . ?
C12 C17 C16 119.2(7) . . ?
C23 C18 C19 120.8(7) . . ?
C23 C18 O3 114.5(7) . . ?
C19 C18 O3 124.7(6) . . ?
C20 C19 C18 120.2(8) . . ?
C19 C20 C21 119.5(10) . . ?
C22 C21 C20 118.9(9) . . ?
C23 C22 C21 121.9(11) . . ?
C18 C23 C22 118.6(10) . . ?
C29 C24 C25 118.0(6) . . ?
C29 C24 P2 118.7(5) . . ?
C25 C24 P2 123.3(5) . . ?
C26 C25 C24 120.6(6) . . ?
C27 C26 C25 121.4(7) . . ?
C26 C27 C28 118.6(7) . . ?
C27 C28 C29 121.5(8) . . ?
C28 C29 C24 119.9(7) . . ?
C35 C30 C31 118.2(6) . . ?
C35 C30 P2 120.0(5) . . ?
C31 C30 P2 121.8(5) . . ?
C32 C31 C30 120.2(7) . . ?
C31 C32 C33 121.1(8) . . ?
C34 C33 C32 119.4(8) . . ?
C33 C34 C35 120.8(8) . . ?
C30 C35 C34 120.3(7) . . ?
C37 C36 C41 120.0(6) . . ?
C37 C36 P1 120.1(5) . . ?
C41 C36 P1 119.9(5) . . ?
C36 C37 C38 119.7(7) . . ?
C39 C38 C37 120.7(8) . . ?
C38 C39 C40 120.6(7) . . ?
C39 C40 C41 119.1(8) . . ?
C36 C41 C40 120.0(7) . . ?
C47 C42 C43 118.4(5) . . ?
C47 C42 P1 121.4(4) . . ?
C43 C42 P1 120.1(4) . . ?
C44 C43 C42 120.5(6) . . ?
C43 C44 C45 120.8(6) . . ?
C44 C45 C46 120.0(6) . . ?
C47 C46 C45 119.8(6) . . ?
C46 C47 C42 120.5(6) . . ?
F9 P4 F5 128.0(9) . . ?
F9 P4 F8 136.9(9) . . ?
F5 P4 F8 95.0(7) . . ?
F9 P4 F3 98.5(6) . . ?
F5 P4 F3 87.6(4) . . ?
F8 P4 F3 85.3(4) . . ?
F9 P4 F2 47.7(7) . . ?
F5 P4 F2 172.8(6) . . ?
F8 P4 F2 89.9(6) . . ?
F3 P4 F2 87.6(4) . . ?
F9 P4 F7 84.7(8) . . ?
F5 P4 F7 145.8(8) . . ?
F8 P4 F7 52.3(6) . . ?
F3 P4 F7 98.0(5) . . ?
F2 P4 F7 40.5(5) . . ?
F9 P4 F1 81.6(5) . . ?
F5 P4 F1 92.7(4) . . ?
F8 P4 F1 94.3(4) . . ?
F3 P4 F1 179.6(3) . . ?
F2 P4 F1 92.2(4) . . ?
F7 P4 F1 81.6(5) . . ?
F9 P4 F6 164.7(7) . . ?
F5 P4 F6 59.4(6) . . ?
F8 P4 F6 37.4(4) . . ?
F3 P4 F6 95.0(4) . . ?
F2 P4 F6 126.3(6) . . ?
F7 P4 F6 86.4(6) . . ?
F1 P4 F6 84.8(4) . . ?
F9 P4 F4 38.3(6) . . ?
F5 P4 F4 90.8(6) . . ?
F8 P4 F4 172.0(6) . . ?
F3 P4 F4 89.4(3) . . ?
F2 P4 F4 83.9(5) . . ?
F7 P4 F4 122.9(6) . . ?
F1 P4 F4 90.9(3) . . ?
F6 P4 F4 149.6(6) . . ?
F9 P4 F10 98.3(9) . . ?
F5 P4 F10 30.0(4) . . ?
F8 P4 F10 124.2(8) . . ?
F3 P4 F10 95.9(5) . . ?
F2 P4 F10 145.8(7) . . ?
F7 P4 F10 165.2(6) . . ?
F1 P4 F10 84.5(5) . . ?
F6 P4 F10 87.4(7) . . ?
F4 P4 F10 62.2(7) . . ?
F7 F2 F9 124.4(13) . . ?
F7 F2 P4 70.4(8) . . ?
F9 F2 P4 61.7(8) . . ?
F9 F4 P4 62.9(9) . . ?
F9 F4 F10 118.3(12) . . ?
P4 F4 F10 58.9(6) . . ?
F10 F5 P4 80.8(13) . . ?
F10 F5 F6 137.0(15) . . ?
P4 F5 F6 62.7(6) . . ?
F8 F6 F5 123.0(12) . . ?
F8 F6 P4 68.5(9) . . ?
F5 F6 P4 57.9(5) . . ?
F2 F7 F8 125.9(12) . . ?
F2 F7 P4 69.1(8) . . ?
F8 F7 P4 62.8(7) . . ?
F6 F8 F7 130.5(13) . . ?
F6 F8 P4 74.1(9) . . ?
F7 F8 P4 64.9(7) . . ?
F4 F9 F2 141.9(15) . . ?
F4 F9 P4 78.9(11) . . ?
F2 F9 P4 70.6(9) . . ?
F5 F10 P4 69.2(12) . . ?
F5 F10 F4 124.9(15) . . ?
P4 F10 F4 58.9(5) . . ?

loop_
_geom_bond_atom_site_label_1
_geom_bond_atom_site_label_2
_geom_bond_distance
_geom_bond_site_symmetry_2
_geom_bond_publ_flag
Ru1 O1 2.116(3) . ?
Ru1 C5 2.162(6) . ?
Ru1 C3 2.187(6) . ?
Ru1 C4 2.204(6) . ?
Ru1 C6 2.206(6) . ?
Ru1 C2 2.238(6) . ?
Ru1 C1 2.243(6) . ?
Ru1 P1 2.3775(14) . ?
Ru1 Cl1 2.3982(16) . ?
P1 C42 1.816(6) . ?
P1 C11 1.836(5) . ?
P1 C36 1.837(6) . ?
P2 N1 1.550(5) . ?
P2 C30 1.782(6) . ?
P2 C11 1.799(5) . ?
P2 C24 1.801(6) . ?
P3 O1 1.474(4) . ?
P3 N1 1.552(5) . ?
P3 O2 1.587(4) . ?
P3 O3 1.588(4) . ?
O2 C12 1.406(7) . ?
O3 C18 1.386(7) . ?
C1 C2 1.394(8) . ?
C1 C6 1.416(8) . ?
C1 C7 1.514(8) . ?
C2 C3 1.403(8) . ?
C3 C4 1.426(8) . ?
C4 C5 1.415(9) . ?
C4 C8 1.493(9) . ?
C5 C6 1.411(8) . ?
C8 C10 1.513(12) . ?
C8 C9 1.534(10) . ?
C12 C17 1.361(8) . ?
C12 C13 1.368(8) . ?
C13 C14 1.374(10) . ?
C14 C15 1.373(11) . ?
C15 C16 1.358(11) . ?
C16 C17 1.374(9) . ?
C18 C23 1.348(9) . ?
C18 C19 1.365(9) . ?
C19 C20 1.355(10) . ?
C20 C21 1.365(14) . ?
C21 C22 1.363(15) . ?
C22 C23 1.348(13) . ?
C24 C29 1.385(8) . ?
C24 C25 1.389(8) . ?
C25 C26 1.364(9) . ?
C26 C27 1.357(10) . ?
C27 C28 1.367(10) . ?
C28 C29 1.373(10) . ?
C30 C35 1.374(9) . ?
C30 C31 1.396(8) . ?
C31 C32 1.352(10) . ?
C32 C33 1.369(11) . ?
C33 C34 1.349(11) . ?
C34 C35 1.379(10) . ?
C36 C37 1.377(8) . ?
C36 C41 1.381(8) . ?
C37 C38 1.381(9) . ?
C38 C39 1.360(12) . ?
C39 C40 1.378(12) . ?
C40 C41 1.396(8) . ?
C42 C47 1.386(7) . ?
C42 C43 1.405(7) . ?
C43 C44 1.363(9) . ?
C44 C45 1.363(9) . ?
C45 C46 1.387(9) . ?
C46 C47 1.381(8) . ?
P4 F9 1.484(14) . ?
P4 F5 1.550(10) . ?
P4 F8 1.573(11) . ?
P4 F3 1.588(5) . ?
P4 F2 1.590(9) . ?
P4 F7 1.603(12) . ?
P4 F1 1.611(5) . ?
P4 F6 1.626(10) . ?
P4 F4 1.636(9) . ?
P4 F10 1.637(13) . ?
F2 F7 1.104(13) . ?
F2 F9 1.248(17) . ?
F4 F9 1.032(14) . ?
F4 F10 1.691(15) . ?
F5 F10 0.828(12) . ?
F5 F6 1.576(15) . ?
F6 F8 1.026(11) . ?
F7 F8 1.401(15) . ?

loop_
_geom_torsion_atom_site_label_1
_geom_torsion_atom_site_label_2
_geom_torsion_atom_site_label_3
_geom_torsion_atom_site_label_4
_geom_torsion
_geom_torsion_site_symmetry_1
_geom_torsion_site_symmetry_2
_geom_torsion_site_symmetry_3
_geom_torsion_site_symmetry_4
_geom_torsion_publ_flag
O1 Ru1 P1 C42 55.3(2) . . . . ?
C5 Ru1 P1 C42 -77.3(3) . . . . ?
C3 Ru1 P1 C42 -134.0(3) . . . . ?
C4 Ru1 P1 C42 -113.5(3) . . . . ?
C6 Ru1 P1 C42 -42.8(3) . . . . ?
C2 Ru1 P1 C42 -89.3(9) . . . . ?
C1 Ru1 P1 C42 -24.4(3) . . . . ?
Cl1 Ru1 P1 C42 141.6(2) . . . . ?
O1 Ru1 P1 C11 -66.3(2) . . . . ?
C5 Ru1 P1 C11 161.0(3) . . . . ?
C3 Ru1 P1 C11 104.3(3) . . . . ?
C4 Ru1 P1 C11 124.9(3) . . . . ?
C6 Ru1 P1 C11 -164.4(3) . . . . ?
C2 Ru1 P1 C11 149.1(9) . . . . ?
C1 Ru1 P1 C11 -146.1(3) . . . . ?
Cl1 Ru1 P1 C11 19.93(19) . . . . ?
O1 Ru1 P1 C36 176.7(3) . . . . ?
C5 Ru1 P1 C36 44.0(3) . . . . ?
C3 Ru1 P1 C36 -12.7(4) . . . . ?
C4 Ru1 P1 C36 7.9(3) . . . . ?
C6 Ru1 P1 C36 78.6(3) . . . . ?
C2 Ru1 P1 C36 32.1(9) . . . . ?
C1 Ru1 P1 C36 96.9(3) . . . . ?
Cl1 Ru1 P1 C36 -97.1(2) . . . . ?
C30 P2 N1 P3 102.1(7) . . . . ?
C11 P2 N1 P3 -17.7(8) . . . . ?
C24 P2 N1 P3 -139.6(7) . . . . ?
O1 P3 N1 P2 26.0(8) . . . . ?
O2 P3 N1 P2 -102.9(7) . . . . ?
O3 P3 N1 P2 144.9(6) . . . . ?
N1 P3 O1 Ru1 -33.0(6) . . . . ?
O2 P3 O1 Ru1 92.9(4) . . . . ?
O3 P3 O1 Ru1 -155.4(4) . . . . ?
C5 Ru1 O1 P3 138.1(4) . . . . ?
C3 Ru1 O1 P3 -121.7(4) . . . . ?
C4 Ru1 O1 P3 -176.2(7) . . . . ?
C6 Ru1 O1 P3 155.2(4) . . . . ?
C2 Ru1 O1 P3 -137.5(4) . . . . ?
C1 Ru1 O1 P3 -170.2(5) . . . . ?
P1 Ru1 O1 P3 49.1(4) . . . . ?
Cl1 Ru1 O1 P3 -38.9(4) . . . . ?
O1 P3 O2 C12 49.8(5) . . . . ?
N1 P3 O2 C12 -176.4(4) . . . . ?
O3 P3 O2 C12 -60.7(4) . . . . ?
O1 P3 O3 C18 171.0(5) . . . . ?
N1 P3 O3 C18 41.3(6) . . . . ?
O2 P3 O3 C18 -71.6(5) . . . . ?
O1 Ru1 C1 C2 116.3(4) . . . . ?
C5 Ru1 C1 C2 -102.5(4) . . . . ?
C3 Ru1 C1 C2 -28.3(4) . . . . ?
C4 Ru1 C1 C2 -65.4(4) . . . . ?
C6 Ru1 C1 C2 -132.4(6) . . . . ?
P1 Ru1 C1 C2 -162.4(3) . . . . ?
Cl1 Ru1 C1 C2 36.1(4) . . . . ?
O1 Ru1 C1 C6 -111.3(4) . . . . ?
C5 Ru1 C1 C6 29.9(4) . . . . ?
C3 Ru1 C1 C6 104.1(4) . . . . ?
C4 Ru1 C1 C6 67.0(4) . . . . ?
C2 Ru1 C1 C6 132.4(6) . . . . ?
P1 Ru1 C1 C6 -30.0(5) . . . . ?
Cl1 Ru1 C1 C6 168.5(3) . . . . ?
O1 Ru1 C1 C7 1.7(6) . . . . ?
C5 Ru1 C1 C7 142.9(7) . . . . ?
C3 Ru1 C1 C7 -142.9(7) . . . . ?
C4 Ru1 C1 C7 -179.9(7) . . . . ?
C6 Ru1 C1 C7 113.0(8) . . . . ?
C2 Ru1 C1 C7 -114.6(8) . . . . ?
P1 Ru1 C1 C7 83.0(7) . . . . ?
Cl1 Ru1 C1 C7 -78.5(7) . . . . ?
C6 C1 C2 C3 -1.1(9) . . . . ?
C7 C1 C2 C3 177.2(6) . . . . ?
Ru1 C1 C2 C3 51.9(5) . . . . ?
C6 C1 C2 Ru1 -53.0(5) . . . . ?
C7 C1 C2 Ru1 125.4(6) . . . . ?
O1 Ru1 C2 C1 -65.2(4) . . . . ?
C5 Ru1 C2 C1 66.5(4) . . . . ?
C3 Ru1 C2 C1 133.7(6) . . . . ?
C4 Ru1 C2 C1 104.4(4) . . . . ?
C6 Ru1 C2 C1 29.1(4) . . . . ?
P1 Ru1 C2 C1 78.7(9) . . . . ?
Cl1 Ru1 C2 C1 -153.0(3) . . . . ?
O1 Ru1 C2 C3 161.2(4) . . . . ?
C5 Ru1 C2 C3 -67.1(4) . . . . ?
C4 Ru1 C2 C3 -29.3(4) . . . . ?
C6 Ru1 C2 C3 -104.5(4) . . . . ?
C1 Ru1 C2 C3 -133.7(6) . . . . ?
P1 Ru1 C2 C3 -55.0(10) . . . . ?
Cl1 Ru1 C2 C3 73.3(4) . . . . ?
C1 C2 C3 C4 2.3(9) . . . . ?
Ru1 C2 C3 C4 55.3(5) . . . . ?
C1 C2 C3 Ru1 -53.0(5) . . . . ?
O1 Ru1 C3 C2 -26.6(5) . . . . ?
C5 Ru1 C3 C2 101.7(4) . . . . ?
C4 Ru1 C3 C2 132.6(6) . . . . ?
C6 Ru1 C3 C2 64.3(4) . . . . ?
C1 Ru1 C3 C2 27.8(4) . . . . ?
P1 Ru1 C3 C2 166.6(3) . . . . ?
Cl1 Ru1 C3 C2 -108.8(4) . . . . ?
O1 Ru1 C3 C4 -159.2(3) . . . . ?
C5 Ru1 C3 C4 -30.9(4) . . . . ?
C6 Ru1 C3 C4 -68.3(4) . . . . ?
C2 Ru1 C3 C4 -132.6(6) . . . . ?
C1 Ru1 C3 C4 -104.8(4) . . . . ?
P1 Ru1 C3 C4 34.0(5) . . . . ?
Cl1 Ru1 C3 C4 118.5(4) . . . . ?
C2 C3 C4 C5 -2.2(8) . . . . ?
Ru1 C3 C4 C5 53.9(5) . . . . ?
C2 C3 C4 C8 173.7(6) . . . . ?
Ru1 C3 C4 C8 -130.2(6) . . . . ?
C2 C3 C4 Ru1 -56.1(5) . . . . ?
O1 Ru1 C4 C5 -59.2(9) . . . . ?
C3 Ru1 C4 C5 -129.3(6) . . . . ?
C6 Ru1 C4 C5 -28.5(3) . . . . ?
C2 Ru1 C4 C5 -100.8(4) . . . . ?
C1 Ru1 C4 C5 -65.2(4) . . . . ?
P1 Ru1 C4 C5 74.2(3) . . . . ?
Cl1 Ru1 C4 C5 165.3(3) . . . . ?
O1 Ru1 C4 C3 70.2(9) . . . . ?
C5 Ru1 C4 C3 129.3(6) . . . . ?
C6 Ru1 C4 C3 100.8(4) . . . . ?
C2 Ru1 C4 C3 28.6(4) . . . . ?
C1 Ru1 C4 C3 64.1(4) . . . . ?
P1 Ru1 C4 C3 -156.5(4) . . . . ?
Cl1 Ru1 C4 C3 -65.4(4) . . . . ?
O1 Ru1 C4 C8 -173.6(6) . . . . ?
C5 Ru1 C4 C8 -114.5(8) . . . . ?
C3 Ru1 C4 C8 116.2(9) . . . . ?
C6 Ru1 C4 C8 -143.0(8) . . . . ?
C2 Ru1 C4 C8 144.8(8) . . . . ?
C1 Ru1 C4 C8 -179.7(8) . . . . ?
P1 Ru1 C4 C8 -40.3(7) . . . . ?
Cl1 Ru1 C4 C8 50.8(7) . . . . ?
C3 C4 C5 C6 1.1(8) . . . . ?
C8 C4 C5 C6 -174.8(6) . . . . ?
Ru1 C4 C5 C6 55.5(5) . . . . ?
C3 C4 C5 Ru1 -54.4(5) . . . . ?
C8 C4 C5 Ru1 129.7(6) . . . . ?
O1 Ru1 C5 C6 28.4(5) . . . . ?
C3 Ru1 C5 C6 -102.4(4) . . . . ?
C4 Ru1 C5 C6 -133.4(5) . . . . ?
C2 Ru1 C5 C6 -65.5(4) . . . . ?
C1 Ru1 C5 C6 -29.5(4) . . . . ?
P1 Ru1 C5 C6 116.8(3) . . . . ?
Cl1 Ru1 C5 C6 -156.3(3) . . . . ?
O1 Ru1 C5 C4 161.8(3) . . . . ?
C3 Ru1 C5 C4 31.0(3) . . . . ?
C6 Ru1 C5 C4 133.4(5) . . . . ?
C2 Ru1 C5 C4 67.9(4) . . . . ?
C1 Ru1 C5 C4 103.9(4) . . . . ?
P1 Ru1 C5 C4 -109.8(3) . . . . ?
Cl1 Ru1 C5 C4 -22.9(5) . . . . ?
C4 C5 C6 C1 -0.1(9) . . . . ?
Ru1 C5 C6 C1 55.4(5) . . . . ?
C4 C5 C6 Ru1 -55.4(5) . . . . ?
C2 C1 C6 C5 0.0(8) . . . . ?
C7 C1 C6 C5 -178.3(6) . . . . ?
Ru1 C1 C6 C5 -53.7(5) . . . . ?
C2 C1 C6 Ru1 53.8(5) . . . . ?
C7 C1 C6 Ru1 -124.6(6) . . . . ?
O1 Ru1 C6 C5 -159.3(3) . . . . ?
C3 Ru1 C6 C5 66.5(4) . . . . ?
C4 Ru1 C6 C5 28.6(4) . . . . ?
C2 Ru1 C6 C5 102.8(4) . . . . ?
C1 Ru1 C6 C5 131.2(6) . . . . ?
P1 Ru1 C6 C5 -68.2(4) . . . . ?
Cl1 Ru1 C6 C5 94.4(7) . . . . ?
O1 Ru1 C6 C1 69.5(4) . . . . ?
C5 Ru1 C6 C1 -131.2(6) . . . . ?
C3 Ru1 C6 C1 -64.8(4) . . . . ?
C4 Ru1 C6 C1 -102.6(4) . . . . ?
C2 Ru1 C6 C1 -28.5(4) . . . . ?
P1 Ru1 C6 C1 160.5(3) . . . . ?
Cl1 Ru1 C6 C1 -36.8(9) . . . . ?
C5 C4 C8 C10 -155.0(7) . . . . ?
C3 C4 C8 C10 29.4(9) . . . . ?
Ru1 C4 C8 C10 -63.8(10) . . . . ?
C5 C4 C8 C9 81.0(8) . . . . ?
C3 C4 C8 C9 -94.6(8) . . . . ?
Ru1 C4 C8 C9 172.2(6) . . . . ?
N1 P2 C11 P1 -30.1(5) . . . . ?
C30 P2 C11 P1 -153.4(3) . . . . ?
C24 P2 C11 P1 91.5(4) . . . . ?
C42 P1 C11 P2 -53.1(4) . . . . ?
C36 P1 C11 P2 -160.0(3) . . . . ?
Ru1 P1 C11 P2 76.1(4) . . . . ?
P3 O2 C12 C17 -79.8(7) . . . . ?
P3 O2 C12 C13 103.7(6) . . . . ?
C17 C12 C13 C14 1.2(11) . . . . ?
O2 C12 C13 C14 177.6(6) . . . . ?
C12 C13 C14 C15 1.3(12) . . . . ?
C13 C14 C15 C16 -2.8(13) . . . . ?
C14 C15 C16 C17 1.6(13) . . . . ?
C13 C12 C17 C16 -2.3(11) . . . . ?
O2 C12 C17 C16 -178.7(6) . . . . ?
C15 C16 C17 C12 0.9(12) . . . . ?
P3 O3 C18 C23 -164.3(6) . . . . ?
P3 O3 C18 C19 17.5(9) . . . . ?
C23 C18 C19 C20 1.6(12) . . . . ?
O3 C18 C19 C20 179.7(6) . . . . ?
C18 C19 C20 C21 -2.6(13) . . . . ?
C19 C20 C21 C22 2.7(18) . . . . ?
C20 C21 C22 C23 -2(2) . . . . ?
C19 C18 C23 C22 -0.7(15) . . . . ?
O3 C18 C23 C22 -179.0(10) . . . . ?
C21 C22 C23 C18 1(2) . . . . ?
N1 P2 C24 C29 -6.2(6) . . . . ?
C30 P2 C24 C29 113.9(5) . . . . ?
C11 P2 C24 C29 -133.5(5) . . . . ?
N1 P2 C24 C25 176.5(5) . . . . ?
C30 P2 C24 C25 -63.5(6) . . . . ?
C11 P2 C24 C25 49.1(5) . . . . ?
C29 C24 C25 C26 0.0(9) . . . . ?
P2 C24 C25 C26 177.4(5) . . . . ?
C24 C25 C26 C27 -1.3(11) . . . . ?
C25 C26 C27 C28 0.2(12) . . . . ?
C26 C27 C28 C29 2.1(14) . . . . ?
C27 C28 C29 C24 -3.3(13) . . . . ?
C25 C24 C29 C28 2.2(10) . . . . ?
P2 C24 C29 C28 -175.3(6) . . . . ?
N1 P2 C30 C35 5.2(7) . . . . ?
C11 P2 C30 C35 132.4(6) . . . . ?
C24 P2 C30 C35 -112.7(6) . . . . ?
N1 P2 C30 C31 -174.5(5) . . . . ?
C11 P2 C30 C31 -47.4(6) . . . . ?
C24 P2 C30 C31 67.6(6) . . . . ?
C35 C30 C31 C32 1.0(11) . . . . ?
P2 C30 C31 C32 -179.2(6) . . . . ?
C30 C31 C32 C33 0.2(13) . . . . ?
C31 C32 C33 C34 -1.4(16) . . . . ?
C32 C33 C34 C35 1.4(17) . . . . ?
C31 C30 C35 C34 -1.0(12) . . . . ?
P2 C30 C35 C34 179.2(7) . . . . ?
C33 C34 C35 C30 -0.2(15) . . . . ?
C42 P1 C36 C37 -144.9(5) . . . . ?
C11 P1 C36 C37 -38.9(6) . . . . ?
Ru1 P1 C36 C37 86.5(5) . . . . ?
C42 P1 C36 C41 36.6(5) . . . . ?
C11 P1 C36 C41 142.7(5) . . . . ?
Ru1 P1 C36 C41 -92.0(5) . . . . ?
C41 C36 C37 C38 0.7(10) . . . . ?
P1 C36 C37 C38 -177.7(5) . . . . ?
C36 C37 C38 C39 -0.5(12) . . . . ?
C37 C38 C39 C40 0.1(13) . . . . ?
C38 C39 C40 C41 0.1(13) . . . . ?
C37 C36 C41 C40 -0.6(10) . . . . ?
P1 C36 C41 C40 177.9(5) . . . . ?
C39 C40 C41 C36 0.2(11) . . . . ?
C11 P1 C42 C47 116.7(5) . . . . ?
C36 P1 C42 C47 -138.3(5) . . . . ?
Ru1 P1 C42 C47 -11.7(6) . . . . ?
C11 P1 C42 C43 -59.3(5) . . . . ?
C36 P1 C42 C43 45.7(5) . . . . ?
Ru1 P1 C42 C43 172.2(4) . . . . ?
C47 C42 C43 C44 0.5(9) . . . . ?
P1 C42 C43 C44 176.7(5) . . . . ?
C42 C43 C44 C45 0.6(11) . . . . ?
C43 C44 C45 C46 -1.7(12) . . . . ?
C44 C45 C46 C47 1.6(12) . . . . ?
C45 C46 C47 C42 -0.5(11) . . . . ?
C43 C42 C47 C46 -0.5(9) . . . . ?
P1 C42 C47 C46 -176.7(5) . . . . ?
F9 P4 F2 F7 150.9(13) . . . . ?
F8 P4 F2 F7 -20.0(9) . . . . ?
F3 P4 F2 F7 -105.3(8) . . . . ?
F1 P4 F2 F7 74.3(8) . . . . ?
F6 P4 F2 F7 -10.9(10) . . . . ?
F4 P4 F2 F7 165.0(9) . . . . ?
F10 P4 F2 F7 157.8(10) . . . . ?
F8 P4 F2 F9 -170.9(9) . . . . ?
F3 P4 F2 F9 103.8(9) . . . . ?
F7 P4 F2 F9 -150.9(13) . . . . ?
F1 P4 F2 F9 -76.5(8) . . . . ?
F6 P4 F2 F9 -161.7(9) . . . . ?
F4 P4 F2 F9 14.2(9) . . . . ?
F10 P4 F2 F9 6.9(13) . . . . ?
F5 P4 F4 F9 167.8(10) . . . . ?
F3 P4 F4 F9 -104.6(10) . . . . ?
F2 P4 F4 F9 -17.0(10) . . . . ?
F7 P4 F4 F9 -5.5(12) . . . . ?
F1 P4 F4 F9 75.1(10) . . . . ?
F6 P4 F4 F9 156.5(11) . . . . ?
F10 P4 F4 F9 158.4(12) . . . . ?
F9 P4 F4 F10 -158.4(12) . . . . ?
F5 P4 F4 F10 9.4(7) . . . . ?
F3 P4 F4 F10 97.0(5) . . . . ?
F2 P4 F4 F10 -175.4(6) . . . . ?
F7 P4 F4 F10 -163.9(7) . . . . ?
F1 P4 F4 F10 -83.3(5) . . . . ?
F6 P4 F4 F10 -1.9(10) . . . . ?
F9 P4 F5 F10 -7.3(16) . . . . ?
F8 P4 F5 F10 168.7(12) . . . . ?
F3 P4 F5 F10 -106.2(12) . . . . ?
F7 P4 F5 F10 153.1(12) . . . . ?
F1 P4 F5 F10 74.1(12) . . . . ?
F6 P4 F5 F10 156.5(14) . . . . ?
F4 P4 F5 F10 -16.8(12) . . . . ?
F9 P4 F5 F6 -163.8(8) . . . . ?
F8 P4 F5 F6 12.2(6) . . . . ?
F3 P4 F5 F6 97.3(5) . . . . ?
F7 P4 F5 F6 -3.4(12) . . . . ?
F1 P4 F5 F6 -82.4(5) . . . . ?
F4 P4 F5 F6 -173.3(5) . . . . ?
F10 P4 F5 F6 -156.5(14) . . . . ?
F10 F5 F6 F8 -58(3) . . . . ?
P4 F5 F6 F8 -22.6(12) . . . . ?
F10 F5 F6 P4 -35(2) . . . . ?
F9 P4 F6 F8 -77(3) . . . . ?
F5 P4 F6 F8 159.7(11) . . . . ?
F3 P4 F6 F8 75.5(8) . . . . ?
F2 P4 F6 F8 -15.1(11) . . . . ?
F7 P4 F6 F8 -22.2(9) . . . . ?
F1 P4 F6 F8 -104.1(8) . . . . ?
F4 P4 F6 F8 172.9(9) . . . . ?
F10 P4 F6 F8 171.2(9) . . . . ?
F9 P4 F6 F5 124(3) . . . . ?
F8 P4 F6 F5 -159.7(11) . . . . ?
F3 P4 F6 F5 -84.2(5) . . . . ?
F2 P4 F6 F5 -174.9(6) . . . . ?
F7 P4 F6 F5 178.1(7) . . . . ?
F1 P4 F6 F5 96.2(5) . . . . ?
F4 P4 F6 F5 13.2(10) . . . . ?
F10 P4 F6 F5 11.5(7) . . . . ?
F9 F2 F7 F8 60(2) . . . . ?
P4 F2 F7 F8 28.3(12) . . . . ?
F9 F2 F7 P4 31.3(13) . . . . ?
F9 P4 F7 F2 -21.2(9) . . . . ?
F5 P4 F7 F2 174.2(9) . . . . ?
F8 P4 F7 F2 154.4(12) . . . . ?
F3 P4 F7 F2 76.7(8) . . . . ?
F1 P4 F7 F2 -103.5(8) . . . . ?
F6 P4 F7 F2 171.2(8) . . . . ?
F4 P4 F7 F2 -17.8(10) . . . . ?
F10 P4 F7 F2 -124(3) . . . . ?
F9 P4 F7 F8 -175.6(8) . . . . ?
F5 P4 F7 F8 19.8(13) . . . . ?
F3 P4 F7 F8 -77.7(7) . . . . ?
F2 P4 F7 F8 -154.4(12) . . . . ?
F1 P4 F7 F8 102.1(7) . . . . ?
F6 P4 F7 F8 16.8(7) . . . . ?
F4 P4 F7 F8 -172.2(6) . . . . ?
F10 P4 F7 F8 82(3) . . . . ?
F5 F6 F8 F7 55(2) . . . . ?
P4 F6 F8 F7 34.6(14) . . . . ?
F5 F6 F8 P4 20.5(10) . . . . ?
F2 F7 F8 F6 -67(2) . . . . ?
P4 F7 F8 F6 -37.0(15) . . . . ?
F2 F7 F8 P4 -29.9(13) . . . . ?
F9 P4 F8 F6 158.0(10) . . . . ?
F5 P4 F8 F6 -17.4(9) . . . . ?
F3 P4 F8 F6 -104.6(8) . . . . ?
F2 P4 F8 F6 167.8(9) . . . . ?
F7 P4 F8 F6 151.6(12) . . . . ?
F1 P4 F8 F6 75.7(8) . . . . ?
F10 P4 F8 F6 -10.6(11) . . . . ?
F9 P4 F8 F7 6.4(12) . . . . ?
F5 P4 F8 F7 -169.0(7) . . . . ?
F3 P4 F8 F7 103.9(7) . . . . ?
F2 P4 F8 F7 16.3(7) . . . . ?
F1 P4 F8 F7 -75.9(7) . . . . ?
F6 P4 F8 F7 -151.6(12) . . . . ?
F10 P4 F8 F7 -162.2(8) . . . . ?
P4 F4 F9 F2 37(2) . . . . ?
F10 F4 F9 F2 58(3) . . . . ?
F10 F4 F9 P4 21.0(11) . . . . ?
F7 F2 F9 F4 -72(3) . . . . ?
P4 F2 F9 F4 -39(2) . . . . ?
F7 F2 F9 P4 -33.8(14) . . . . ?
F5 P4 F9 F4 -15.5(13) . . . . ?
F8 P4 F9 F4 170.3(8) . . . . ?
F3 P4 F9 F4 78.1(9) . . . . ?
F2 P4 F9 F4 156.9(14) . . . . ?
F7 P4 F9 F4 175.4(10) . . . . ?
F1 P4 F9 F4 -102.3(9) . . . . ?
F6 P4 F9 F4 -130(3) . . . . ?
F10 P4 F9 F4 -19.2(10) . . . . ?
F5 P4 F9 F2 -172.4(7) . . . . ?
F8 P4 F9 F2 13.4(13) . . . . ?
F3 P4 F9 F2 -78.8(8) . . . . ?
F7 P4 F9 F2 18.5(8) . . . . ?
F1 P4 F9 F2 100.8(7) . . . . ?
F6 P4 F9 F2 73(3) . . . . ?
F4 P4 F9 F2 -156.9(14) . . . . ?
F10 P4 F9 F2 -176.1(8) . . . . ?
F6 F5 F10 P4 31.3(18) . . . . ?
P4 F5 F10 F4 20.0(14) . . . . ?
F6 F5 F10 F4 51(3) . . . . ?
F9 P4 F10 F5 174.2(12) . . . . ?
F8 P4 F10 F5 -13.7(15) . . . . ?
F3 P4 F10 F5 74.7(12) . . . . ?
F2 P4 F10 F5 169.0(10) . . . . ?
F7 P4 F10 F5 -85(3) . . . . ?
F1 P4 F10 F5 -105.2(12) . . . . ?
F6 P4 F10 F5 -20.1(12) . . . . ?
F4 P4 F10 F5 160.9(14) . . . . ?
F9 P4 F10 F4 13.3(7) . . . . ?
F5 P4 F10 F4 -160.9(14) . . . . ?
F8 P4 F10 F4 -174.6(6) . . . . ?
F3 P4 F10 F4 -86.2(4) . . . . ?
F2 P4 F10 F4 8.2(11) . . . . ?
F7 P4 F10 F4 114(3) . . . . ?
F1 P4 F10 F4 94.0(4) . . . . ?
F6 P4 F10 F4 179.0(5) . . . . ?
F9 F4 F10 F5 -44(2) . . . . ?
P4 F4 F10 F5 -21.9(16) . . . . ?
F9 F4 F10 P4 -21.8(12) . . . . ?
